data_4306914
loop_
_publ_author_name
'Sean E. Durran'
'Mark R. J. Elsegood'
'Shelly R. Hammond'
'Martin B. Smith'

_publ_section_title
;
Coordination Studies of a New Unsymmetrical
\k4-PNN'N''-Tetradentate Ligand: Stepwise Formation and
Structural Characterization
;
_journal_name_full 'Inorganic Chemistry'
_journal_page_first 2755
_journal_page_last 2766
_journal_paper_doi 10.1021/ic061196s
_journal_volume 46
_journal_year 2007
_chemical_formula_sum 'C35 H30 N3 O3 P'
_chemical_formula_weight 571.59
_chemical_name_systematic
;
 ?
;
_space_group_IT_number 2
_symmetry_cell_setting triclinic
_symmetry_space_group_name_Hall '-P 1'
_symmetry_space_group_name_H-M 'P -1'
_atom_sites_solution_hydrogens 'geom except H2 & H3 coords freely refined'
_atom_sites_solution_primary direct
_atom_sites_solution_secondary difmap
_audit_creation_method SHELXL-97
_cell_angle_alpha 102.739(2)
_cell_angle_beta 91.825(2)
_cell_angle_gamma 93.739(2)
_cell_formula_units_Z 2
_cell_length_a 5.7163(4)
_cell_length_b 14.0540(9)
_cell_length_c 18.9410(12)
_cell_measurement_reflns_used 5883
_cell_measurement_temperature 150(2)
_cell_measurement_theta_max 28.86
_cell_measurement_theta_min 2.21
_cell_volume 1479.37(17)
_computing_cell_refinement 'Bruker SAINT'
_computing_data_collection 'Bruker SMART'
_computing_data_reduction 'Bruker SAINT'
_computing_molecular_graphics 'Bruker SHELXTL'
_computing_publication_material 'Bruker SHELXTL and local programs'
_computing_structure_refinement 'Bruker SHELXTL'
_computing_structure_solution 'Bruker SHELXTL'
_diffrn_ambient_temperature 150(2)
_diffrn_measured_fraction_theta_full 0.992
_diffrn_measured_fraction_theta_max 0.872
_diffrn_measurement_device_type 'Bruker SMART 1000 CCD diffractometer'
_diffrn_measurement_method '\w rotation with narrow frames'
_diffrn_radiation_monochromator graphite
_diffrn_radiation_source 'sealed tube'
_diffrn_radiation_type MoK\a
_diffrn_radiation_wavelength 0.71073
_diffrn_reflns_av_R_equivalents 0.0160
_diffrn_reflns_av_sigmaI/netI 0.0281
_diffrn_reflns_limit_h_max 7
_diffrn_reflns_limit_h_min -7
_diffrn_reflns_limit_k_max 18
_diffrn_reflns_limit_k_min -18
_diffrn_reflns_limit_l_max 25
_diffrn_reflns_limit_l_min -25
_diffrn_reflns_number 13267
_diffrn_reflns_theta_full 26.00
_diffrn_reflns_theta_max 29.01
_diffrn_reflns_theta_min 1.64
_diffrn_standards_decay_% 0
_diffrn_standards_number 0
_exptl_absorpt_coefficient_mu 0.134
_exptl_absorpt_correction_T_max 0.987
_exptl_absorpt_correction_T_min 0.957
_exptl_absorpt_correction_type multi-scan
_exptl_absorpt_process_details 'SADABS v2.03, Sheldrick, G.M., (2001)'
_exptl_crystal_colour yellow
_exptl_crystal_density_diffrn 1.283
_exptl_crystal_density_method 'not measured'
_exptl_crystal_description block
_exptl_crystal_F_000 600
_exptl_crystal_size_max 0.33
_exptl_crystal_size_mid 0.22
_exptl_crystal_size_min 0.10
_refine_diff_density_max 0.355
_refine_diff_density_min -0.287
_refine_diff_density_rms 0.039
_refine_ls_extinction_method none
_refine_ls_goodness_of_fit_ref 1.014
_refine_ls_hydrogen_treatment mixed
_refine_ls_matrix_type full
_refine_ls_number_parameters 431
_refine_ls_number_reflns 6873
_refine_ls_number_restraints 165
_refine_ls_restrained_S_all 1.056
_refine_ls_R_factor_all 0.0589
_refine_ls_R_factor_gt 0.0399
_refine_ls_shift/su_max 0.001
_refine_ls_shift/su_mean 0.000
_refine_ls_structure_factor_coef Fsqd
_refine_ls_weighting_details 'calc w=1/[\s^2^(Fo^2^)+(0.0402P)^2^+0.5481P] where P=(Fo^2^+2Fc^2^)/3'
_refine_ls_weighting_scheme calc
_refine_ls_wR_factor_gt 0.0917
_refine_ls_wR_factor_ref 0.1035
_reflns_number_gt 5213
_reflns_number_total 6873
_reflns_threshold_expression I>2\s(I)
_cod_data_source_file ic061196ssi20060703_115123_1.cif
_cod_data_source_block 2
_cod_database_code 4306914

loop_
_symmetry_equiv_pos_as_xyz
'x, y, z'
'-x, -y, -z'

loop_
_atom_site_label
_atom_site_type_symbol
_atom_site_fract_x
_atom_site_fract_y
_atom_site_fract_z
_atom_site_U_iso_or_equiv
_atom_site_adp_type
_atom_site_occupancy
_atom_site_symmetry_multiplicity
_atom_site_calc_flag
_atom_site_refinement_flags
_atom_site_disorder_assembly
_atom_site_disorder_group
P1 P 0.93785(8) 0.69562(3) 0.43009(2) 0.03705(12) Uani 1 1 d . A .
C1 C 1.1100(3) 0.60665(11) 0.37106(8) 0.0323(3) Uani 1 1 d . . .
C2 C 1.3044(3) 0.56787(13) 0.39804(9) 0.0383(4) Uani 1 1 d . . .
H2A H 1.3595 0.5930 0.4469 0.046 Uiso 1 1 calc R . .
C3 C 1.4180(3) 0.49373(13) 0.35514(10) 0.0398(4) Uani 1 1 d . . .
H3A H 1.5496 0.4686 0.3747 0.048 Uiso 1 1 calc R . .
C4 C 1.3405(3) 0.45589(12) 0.28352(9) 0.0382(4) Uani 1 1 d . . .
H4 H 1.4179 0.4047 0.2542 0.046 Uiso 1 1 calc R . .
C5 C 1.1502(3) 0.49331(11) 0.25524(9) 0.0344(3) Uani 1 1 d . . .
H5 H 1.0980 0.4679 0.2062 0.041 Uiso 1 1 calc R . .
C6 C 1.0335(3) 0.56804(11) 0.29785(8) 0.0309(3) Uani 1 1 d . . .
C7 C 0.8302(3) 0.60552(11) 0.26646(8) 0.0323(3) Uani 1 1 d . . .
H7 H 0.7415 0.6510 0.2973 0.039 Uiso 1 1 calc R . .
N1 N 0.7684(2) 0.57929(9) 0.19934(7) 0.0320(3) Uani 1 1 d . . .
C8 C 0.5723(3) 0.61973(11) 0.17334(8) 0.0310(3) Uani 1 1 d . . .
C9 C 0.5158(3) 0.71580(12) 0.19733(9) 0.0393(4) Uani 1 1 d . . .
H9 H 0.6153 0.7598 0.2328 0.047 Uiso 1 1 calc R . .
C10 C 0.3148(3) 0.74791(13) 0.16981(9) 0.0421(4) Uani 1 1 d . . .
H10 H 0.2769 0.8137 0.1864 0.050 Uiso 1 1 calc R . .
C11 C 0.1700(3) 0.68413(12) 0.11820(9) 0.0375(4) Uani 1 1 d . . .
H11 H 0.0291 0.7057 0.1012 0.045 Uiso 1 1 calc R . .
C12 C 0.2277(3) 0.58908(12) 0.09097(8) 0.0326(3) Uani 1 1 d . . .
H12 H 0.1297 0.5463 0.0544 0.039 Uiso 1 1 calc R . .
C13 C 0.4303(3) 0.55718(11) 0.11769(8) 0.0285(3) Uani 1 1 d . . .
C14 C 0.3934(2) 0.38305(11) 0.05026(8) 0.0269(3) Uani 1 1 d . . .
O1 O 0.19579(18) 0.38039(8) 0.02199(6) 0.0339(3) Uani 1 1 d . . .
C15 C 0.5251(2) 0.29125(11) 0.03661(8) 0.0299(3) Uani 1 1 d . . .
H15A H 0.4304 0.2401 0.0538 0.036 Uiso 1 1 calc R . .
H15B H 0.5362 0.2683 -0.0164 0.036 Uiso 1 1 calc R . .
N2 N 0.5066(2) 0.46253(9) 0.09368(7) 0.0291(3) Uani 1 1 d . . .
H2 H 0.644(3) 0.4539(12) 0.1117(9) 0.035 Uiso 1 1 d . . .
C16 C 0.8010(2) 0.25791(11) 0.12667(8) 0.0288(3) Uani 1 1 d . . .
O2 O 0.65026(18) 0.22964(9) 0.16260(6) 0.0395(3) Uani 1 1 d . . .
O3 O 1.03375(17) 0.25238(7) 0.13870(6) 0.0307(2) Uani 1 1 d . . .
C17 C 1.0933(3) 0.18828(12) 0.18698(8) 0.0327(3) Uani 1 1 d . . .
H17A H 0.9936 0.2001 0.2294 0.039 Uiso 1 1 calc R . .
H17B H 1.2593 0.2032 0.2048 0.039 Uiso 1 1 calc R . .
C18 C 1.0563(3) 0.08277(12) 0.14738(9) 0.0327(3) Uani 1 1 d . . .
C19 C 0.8559(3) 0.02499(14) 0.15529(11) 0.0451(4) Uani 1 1 d . . .
H19 H 0.7437 0.0507 0.1889 0.054 Uiso 1 1 calc R . .
C20 C 0.8190(3) -0.07069(14) 0.11395(12) 0.0535(5) Uani 1 1 d . . .
H20 H 0.6830 -0.1100 0.1202 0.064 Uiso 1 1 calc R . .
C21 C 0.9784(3) -0.10815(13) 0.06439(12) 0.0506(5) Uani 1 1 d . . .
H21 H 0.9493 -0.1723 0.0350 0.061 Uiso 1 1 calc R . .
C22 C 1.1792(3) -0.05307(13) 0.05730(11) 0.0478(5) Uani 1 1 d . . .
H22 H 1.2914 -0.0797 0.0240 0.057 Uiso 1 1 calc R . .
C23 C 1.2193(3) 0.04188(12) 0.09879(9) 0.0380(4) Uani 1 1 d . . .
H23 H 1.3599 0.0793 0.0939 0.046 Uiso 1 1 calc R . .
C24 C 0.9969(4) 0.80874(14) 0.39957(10) 0.0502(5) Uani 1 1 d DU . .
C25 C 0.8391(9) 0.8667(3) 0.3932(3) 0.0737(15) Uani 0.531(4) 1 d PDU A 1
H25 H 0.6855 0.8509 0.4070 0.088 Uiso 0.531(4) 1 calc PR A 1
C26 C 0.8765(14) 0.9523(5) 0.3673(4) 0.103(3) Uani 0.531(4) 1 d PDU A 1
H26 H 0.7543 0.9948 0.3668 0.123 Uiso 0.531(4) 1 calc PR A 1
C27 C 1.0892(16) 0.9732(6) 0.3431(4) 0.098(3) Uani 0.531(4) 1 d PDU A 1
H27 H 1.1156 1.0314 0.3259 0.118 Uiso 0.531(4) 1 calc PR A 1
C28 C 1.2676(14) 0.9129(3) 0.3427(2) 0.0748(16) Uani 0.531(4) 1 d PDU A 1
H28 H 1.4163 0.9292 0.3257 0.090 Uiso 0.531(4) 1 calc PR A 1
C29 C 1.2282(10) 0.8270(3) 0.3675(2) 0.0539(12) Uani 0.531(4) 1 d PDU A 1
H29 H 1.3448 0.7813 0.3642 0.065 Uiso 0.531(4) 1 calc PR A 1
C25X C 0.8808(8) 0.8939(3) 0.4491(2) 0.0475(11) Uani 0.469(4) 1 d PDU A 2
H25X H 0.8016 0.8837 0.4905 0.057 Uiso 0.469(4) 1 calc PR A 2
C26X C 0.8938(9) 0.9849(3) 0.4325(3) 0.0576(13) Uani 0.469(4) 1 d PDU A 2
H26X H 0.8304 1.0383 0.4640 0.069 Uiso 0.469(4) 1 calc PR A 2
C27X C 0.9970(13) 0.9991(5) 0.3710(4) 0.0603(17) Uani 0.469(4) 1 d PDU A 2
H27X H 1.0052 1.0617 0.3596 0.072 Uiso 0.469(4) 1 calc PR A 2
C28X C 1.0891(14) 0.9208(4) 0.3259(3) 0.0654(17) Uani 0.469(4) 1 d PDU A 2
H28X H 1.1566 0.9294 0.2823 0.079 Uiso 0.469(4) 1 calc PR A 2
C29X C 1.0844(10) 0.8296(3) 0.3433(2) 0.0499(12) Uani 0.469(4) 1 d PDU A 2
H29X H 1.1519 0.7786 0.3105 0.060 Uiso 0.469(4) 1 calc PR A 2
C30 C 1.1084(3) 0.71956(12) 0.51648(8) 0.0352(4) Uani 1 1 d . . .
C31 C 1.3138(3) 0.78014(15) 0.53273(10) 0.0465(4) Uani 1 1 d . A .
H31 H 1.3755 0.8125 0.4976 0.056 Uiso 1 1 calc R . .
C32 C 1.4297(4) 0.79357(16) 0.60050(10) 0.0524(5) Uani 1 1 d . . .
H32 H 1.5706 0.8348 0.6114 0.063 Uiso 1 1 calc R A .
C33 C 1.3398(4) 0.74689(15) 0.65174(10) 0.0520(5) Uani 1 1 d . A .
H33 H 1.4178 0.7568 0.6981 0.062 Uiso 1 1 calc R . .
C34 C 1.1385(4) 0.68638(15) 0.63600(10) 0.0513(5) Uani 1 1 d . . .
H34 H 1.0787 0.6534 0.6711 0.062 Uiso 1 1 calc R A .
C35 C 1.0225(3) 0.67332(13) 0.56911(10) 0.0425(4) Uani 1 1 d . A .
H35 H 0.8816 0.6320 0.5589 0.051 Uiso 1 1 calc R . .
N3 N 0.7602(2) 0.29937(10) 0.07005(7) 0.0302(3) Uani 1 1 d . . .
H3 H 0.875(3) 0.3151(13) 0.0477(10) 0.036 Uiso 1 1 d . . .

loop_
_atom_site_aniso_label
_atom_site_aniso_U_11
_atom_site_aniso_U_22
_atom_site_aniso_U_33
_atom_site_aniso_U_23
_atom_site_aniso_U_13
_atom_site_aniso_U_12
P1 0.0333(2) 0.0426(3) 0.0311(2) 0.00070(18) -0.00284(17) 0.00033(18)
C1 0.0297(8) 0.0337(8) 0.0309(8) 0.0046(6) -0.0001(6) -0.0065(6)
C2 0.0333(8) 0.0444(10) 0.0338(9) 0.0041(7) -0.0037(7) -0.0043(7)
C3 0.0321(8) 0.0421(9) 0.0438(10) 0.0080(8) -0.0016(7) 0.0001(7)
C4 0.0364(9) 0.0333(9) 0.0426(9) 0.0043(7) 0.0058(7) -0.0023(7)
C5 0.0378(9) 0.0308(8) 0.0319(8) 0.0041(6) 0.0011(7) -0.0068(7)
C6 0.0311(8) 0.0293(8) 0.0307(8) 0.0063(6) 0.0003(6) -0.0069(6)
C7 0.0347(8) 0.0285(8) 0.0312(8) 0.0039(6) 0.0000(6) -0.0050(6)
N1 0.0304(7) 0.0341(7) 0.0294(7) 0.0053(5) -0.0009(5) -0.0049(5)
C8 0.0328(8) 0.0333(8) 0.0269(7) 0.0079(6) 0.0028(6) -0.0011(6)
C9 0.0525(10) 0.0330(9) 0.0304(8) 0.0040(7) 0.0003(7) -0.0005(7)
C10 0.0580(11) 0.0328(9) 0.0369(9) 0.0088(7) 0.0058(8) 0.0092(8)
C11 0.0412(9) 0.0399(9) 0.0352(9) 0.0146(7) 0.0056(7) 0.0094(7)
C12 0.0328(8) 0.0367(8) 0.0294(8) 0.0096(7) 0.0014(6) 0.0021(7)
C13 0.0294(7) 0.0305(8) 0.0257(7) 0.0065(6) 0.0038(6) 0.0008(6)
C14 0.0243(7) 0.0323(8) 0.0248(7) 0.0091(6) 0.0006(5) -0.0022(6)
O1 0.0255(5) 0.0364(6) 0.0400(6) 0.0115(5) -0.0071(4) -0.0027(4)
C15 0.0249(7) 0.0312(8) 0.0315(8) 0.0047(6) -0.0018(6) -0.0036(6)
N2 0.0240(6) 0.0313(7) 0.0300(7) 0.0033(5) -0.0029(5) 0.0015(5)
C16 0.0224(7) 0.0282(7) 0.0321(8) -0.0015(6) -0.0002(6) 0.0025(6)
O2 0.0241(5) 0.0586(8) 0.0374(6) 0.0145(6) 0.0028(5) 0.0020(5)
O3 0.0222(5) 0.0308(5) 0.0382(6) 0.0058(5) -0.0007(4) 0.0022(4)
C17 0.0258(7) 0.0406(9) 0.0303(8) 0.0057(7) -0.0037(6) 0.0028(6)
C18 0.0290(8) 0.0360(8) 0.0356(8) 0.0147(7) -0.0069(6) 0.0013(6)
C19 0.0364(9) 0.0480(10) 0.0550(11) 0.0212(9) 0.0000(8) 0.0000(8)
C20 0.0449(11) 0.0418(10) 0.0755(14) 0.0237(10) -0.0126(10) -0.0128(9)
C21 0.0526(11) 0.0321(9) 0.0661(13) 0.0111(9) -0.0178(10) 0.0050(8)
C22 0.0479(11) 0.0377(10) 0.0564(12) 0.0060(8) -0.0051(9) 0.0119(8)
C23 0.0346(8) 0.0336(8) 0.0457(10) 0.0089(7) -0.0033(7) 0.0041(7)
C24 0.0602(12) 0.0439(10) 0.0427(10) 0.0074(8) -0.0225(9) -0.0034(9)
C25 0.086(3) 0.058(3) 0.070(3) -0.004(2) -0.021(3) 0.032(2)
C26 0.147(6) 0.055(4) 0.099(5) 0.001(3) -0.056(5) 0.045(4)
C27 0.190(9) 0.038(4) 0.062(5) 0.010(3) -0.056(5) 0.001(5)
C28 0.132(5) 0.046(3) 0.043(2) 0.0101(19) -0.015(3) -0.011(3)
C29 0.096(4) 0.0336(19) 0.0301(19) 0.0044(15) -0.004(2) 0.004(2)
C25X 0.056(2) 0.044(2) 0.039(2) -0.0012(18) 0.0010(18) 0.0135(19)
C26X 0.071(3) 0.043(2) 0.055(3) 0.002(2) -0.002(2) 0.015(2)
C27X 0.076(4) 0.036(3) 0.064(4) 0.004(3) -0.009(3) 0.000(3)
C28X 0.104(5) 0.043(3) 0.050(3) 0.010(3) 0.016(3) 0.003(3)
C29X 0.072(3) 0.037(2) 0.038(2) 0.0013(18) 0.010(2) 0.005(2)
C30 0.0370(9) 0.0390(9) 0.0275(8) 0.0028(7) 0.0019(6) 0.0040(7)
C31 0.0479(10) 0.0575(12) 0.0322(9) 0.0101(8) -0.0027(8) -0.0094(9)
C32 0.0475(11) 0.0618(13) 0.0418(10) 0.0023(9) -0.0104(8) -0.0029(9)
C33 0.0662(13) 0.0625(13) 0.0278(9) 0.0057(8) -0.0042(8) 0.0261(11)
C34 0.0670(13) 0.0546(12) 0.0378(10) 0.0170(9) 0.0117(9) 0.0164(10)
C35 0.0455(10) 0.0422(10) 0.0401(9) 0.0082(8) 0.0102(8) 0.0049(8)
N3 0.0205(6) 0.0329(7) 0.0368(7) 0.0073(6) 0.0013(5) -0.0001(5)

loop_
_atom_type_symbol
_atom_type_description
_atom_type_scat_dispersion_real
_atom_type_scat_dispersion_imag
_atom_type_scat_source
C C 0.0033 0.0016 'International Tables Vol C Tables 4.2.6.8 and 6.1.1.4'
H H 0.0000 0.0000 'International Tables Vol C Tables 4.2.6.8 and 6.1.1.4'
N N 0.0061 0.0033 'International Tables Vol C Tables 4.2.6.8 and 6.1.1.4'
O O 0.0106 0.0060 'International Tables Vol C Tables 4.2.6.8 and 6.1.1.4'
P P 0.1023 0.0942 'International Tables Vol C Tables 4.2.6.8 and 6.1.1.4'

loop_
_geom_angle_atom_site_label_1
_geom_angle_atom_site_label_2
_geom_angle_atom_site_label_3
_geom_angle
_geom_angle_site_symmetry_1
_geom_angle_site_symmetry_3
_geom_angle_publ_flag
C24 P1 C30 102.46(8) . . ?
C24 P1 C1 104.15(9) . . ?
C30 P1 C1 102.24(7) . . ?
C2 C1 C6 117.78(15) . . ?
C2 C1 P1 121.81(12) . . ?
C6 C1 P1 120.11(12) . . ?
C3 C2 C1 121.47(15) . . ?
C2 C3 C4 120.28(16) . . ?
C5 C4 C3 119.52(16) . . ?
C4 C5 C6 120.86(15) . . ?
C5 C6 C1 120.07(15) . . ?
C5 C6 C7 119.57(14) . . ?
C1 C6 C7 120.35(14) . . ?
N1 C7 C6 122.38(15) . . ?
C7 N1 C8 118.81(14) . . ?
C9 C8 C13 118.98(15) . . ?
C9 C8 N1 124.71(14) . . ?
C13 C8 N1 116.28(13) . . ?
C10 C9 C8 120.36(16) . . ?
C11 C10 C9 119.96(16) . . ?
C10 C11 C12 120.83(16) . . ?
C11 C12 C13 119.29(15) . . ?
C12 C13 C8 120.40(14) . . ?
C12 C13 N2 124.10(14) . . ?
C8 C13 N2 115.49(13) . . ?
O1 C14 N2 125.08(14) . . ?
O1 C14 C15 119.21(13) . . ?
N2 C14 C15 115.71(12) . . ?
N3 C15 C14 116.76(12) . . ?
C14 N2 C13 129.31(13) . . ?
O2 C16 N3 124.97(14) . . ?
O2 C16 O3 124.09(14) . . ?
N3 C16 O3 110.94(13) . . ?
C16 O3 C17 114.79(12) . . ?
O3 C17 C18 110.24(12) . . ?
C23 C18 C19 118.22(16) . . ?
C23 C18 C17 120.02(14) . . ?
C19 C18 C17 121.69(15) . . ?
C18 C19 C20 120.30(18) . . ?
C21 C20 C19 120.35(18) . . ?
C22 C21 C20 120.01(18) . . ?
C21 C22 C23 120.13(19) . . ?
C18 C23 C22 120.92(17) . . ?
C25 C24 C29X 87.3(4) . . ?
C25 C24 C29 116.8(3) . . ?
C29X C24 C25X 114.7(3) . . ?
C29 C24 C25X 120.3(3) . . ?
C25 C24 P1 123.0(3) . . ?
C29X C24 P1 134.3(2) . . ?
C29 C24 P1 119.3(2) . . ?
C25X C24 P1 110.3(2) . . ?
C24 C25 C26 124.5(5) . . ?
C27 C26 C25 118.9(6) . . ?
C26 C27 C28 121.8(7) . . ?
C27 C28 C29 119.1(6) . . ?
C28 C29 C24 118.4(5) . . ?
C26X C25X C24 119.2(4) . . ?
C27X C26X C25X 120.8(4) . . ?
C26X C27X C28X 118.8(6) . . ?
C27X C28X C29X 121.0(5) . . ?
C24 C29X C28X 125.4(4) . . ?
C31 C30 C35 118.51(16) . . ?
C31 C30 P1 124.87(13) . . ?
C35 C30 P1 116.62(13) . . ?
C30 C31 C32 120.20(18) . . ?
C33 C32 C31 119.97(19) . . ?
C34 C33 C32 120.24(17) . . ?
C33 C34 C35 119.96(18) . . ?
C34 C35 C30 121.12(18) . . ?
C16 N3 C15 119.94(13) . . ?

loop_
_geom_bond_atom_site_label_1
_geom_bond_atom_site_label_2
_geom_bond_distance
_geom_bond_site_symmetry_2
_geom_bond_publ_flag
P1 C24 1.823(2) . ?
P1 C30 1.8314(16) . ?
P1 C1 1.8427(17) . ?
C1 C2 1.399(2) . ?
C1 C6 1.417(2) . ?
C2 C3 1.384(2) . ?
C3 C4 1.390(2) . ?
C4 C5 1.382(2) . ?
C5 C6 1.397(2) . ?
C6 C7 1.468(2) . ?
C7 N1 1.275(2) . ?
N1 C8 1.412(2) . ?
C8 C9 1.389(2) . ?
C8 C13 1.409(2) . ?
C9 C10 1.389(2) . ?
C10 C11 1.382(2) . ?
C11 C12 1.387(2) . ?
C12 C13 1.389(2) . ?
C13 N2 1.4100(19) . ?
C14 O1 1.2292(17) . ?
C14 N2 1.3453(19) . ?
C14 C15 1.514(2) . ?
C15 N3 1.4538(18) . ?
C16 O2 1.2147(18) . ?
C16 N3 1.350(2) . ?
C16 O3 1.3530(17) . ?
O3 C17 1.4652(18) . ?
C17 C18 1.505(2) . ?
C18 C23 1.392(2) . ?
C18 C19 1.392(2) . ?
C19 C20 1.398(3) . ?
C20 C21 1.374(3) . ?
C21 C22 1.369(3) . ?
C22 C23 1.392(2) . ?
C24 C25 1.275(4) . ?
C24 C29X 1.275(5) . ?
C24 C29 1.503(5) . ?
C24 C25X 1.550(4) . ?
C25 C26 1.403(8) . ?
C26 C27 1.350(10) . ?
C27 C28 1.367(9) . ?
C28 C29 1.396(5) . ?
C25X C26X 1.381(6) . ?
C26X C27X 1.369(8) . ?
C27X C28X 1.381(7) . ?
C28X C29X 1.391(7) . ?
C30 C31 1.389(2) . ?
C30 C35 1.390(2) . ?
C31 C32 1.395(2) . ?
C32 C33 1.380(3) . ?
C33 C34 1.369(3) . ?
C34 C35 1.381(3) . ?

loop_
_geom_hbond_atom_site_label_D
_geom_hbond_atom_site_label_H
_geom_hbond_atom_site_label_A
_geom_hbond_distance_DH
_geom_hbond_distance_HA
_geom_hbond_distance_DA
_geom_hbond_angle_DHA
_geom_hbond_site_symmetry_A
N2 H2 N1 0.874(18) 2.199(17) 2.6414(18) 111.0(13) .
N2 H2 N3 0.874(18) 2.289(17) 2.7533(18) 113.2(14) .
N3 H3 O1 0.837(19) 2.114(19) 2.9254(17) 163.1(17) 1_655

loop_
_geom_torsion_atom_site_label_1
_geom_torsion_atom_site_label_2
_geom_torsion_atom_site_label_3
_geom_torsion_atom_site_label_4
_geom_torsion
_geom_torsion_site_symmetry_1
_geom_torsion_site_symmetry_2
_geom_torsion_site_symmetry_3
_geom_torsion_site_symmetry_4
_geom_torsion_publ_flag
C24 P1 C1 C2 112.21(14) . . . . ?
C30 P1 C1 C2 5.81(15) . . . . ?
C24 P1 C1 C6 -74.22(14) . . . . ?
C30 P1 C1 C6 179.37(13) . . . . ?
C6 C1 C2 C3 -0.5(2) . . . . ?
P1 C1 C2 C3 173.23(13) . . . . ?
C1 C2 C3 C4 0.0(3) . . . . ?
C2 C3 C4 C5 0.5(3) . . . . ?
C3 C4 C5 C6 -0.5(2) . . . . ?
C4 C5 C6 C1 0.1(2) . . . . ?
C4 C5 C6 C7 -179.33(14) . . . . ?
C2 C1 C6 C5 0.4(2) . . . . ?
P1 C1 C6 C5 -173.41(12) . . . . ?
C2 C1 C6 C7 179.84(14) . . . . ?
P1 C1 C6 C7 6.0(2) . . . . ?
C5 C6 C7 N1 -7.0(2) . . . . ?
C1 C6 C7 N1 173.53(15) . . . . ?
C6 C7 N1 C8 -179.24(13) . . . . ?
C7 N1 C8 C9 37.1(2) . . . . ?
C7 N1 C8 C13 -144.64(15) . . . . ?
C13 C8 C9 C10 3.7(2) . . . . ?
N1 C8 C9 C10 -178.10(15) . . . . ?
C8 C9 C10 C11 -0.1(3) . . . . ?
C9 C10 C11 C12 -2.8(3) . . . . ?
C10 C11 C12 C13 1.9(2) . . . . ?
C11 C12 C13 C8 1.8(2) . . . . ?
C11 C12 C13 N2 -179.56(14) . . . . ?
C9 C8 C13 C12 -4.6(2) . . . . ?
N1 C8 C13 C12 177.06(13) . . . . ?
C9 C8 C13 N2 176.64(14) . . . . ?
N1 C8 C13 N2 -1.67(19) . . . . ?
O1 C14 C15 N3 178.56(13) . . . . ?
N2 C14 C15 N3 -1.5(2) . . . . ?
O1 C14 N2 C13 1.4(3) . . . . ?
C15 C14 N2 C13 -178.52(14) . . . . ?
C12 C13 N2 C14 -9.9(2) . . . . ?
C8 C13 N2 C14 168.83(14) . . . . ?
O2 C16 O3 C17 14.3(2) . . . . ?
N3 C16 O3 C17 -166.06(12) . . . . ?
C16 O3 C17 C18 76.34(15) . . . . ?
O3 C17 C18 C23 76.87(17) . . . . ?
O3 C17 C18 C19 -100.03(17) . . . . ?
C23 C18 C19 C20 -1.4(2) . . . . ?
C17 C18 C19 C20 175.52(16) . . . . ?
C18 C19 C20 C21 -0.9(3) . . . . ?
C19 C20 C21 C22 2.6(3) . . . . ?
C20 C21 C22 C23 -1.8(3) . . . . ?
C19 C18 C23 C22 2.3(2) . . . . ?
C17 C18 C23 C22 -174.76(15) . . . . ?
C21 C22 C23 C18 -0.7(3) . . . . ?
C30 P1 C24 C25 -114.5(3) . . . . ?
C1 P1 C24 C25 139.2(3) . . . . ?
C30 P1 C24 C29X 121.7(4) . . . . ?
C1 P1 C24 C29X 15.4(4) . . . . ?
C30 P1 C24 C29 76.9(2) . . . . ?
C1 P1 C24 C29 -29.3(2) . . . . ?
C30 P1 C24 C25X -68.7(2) . . . . ?
C1 P1 C24 C25X -174.9(2) . . . . ?
C29X C24 C25 C26 -33.9(6) . . . . ?
C29 C24 C25 C26 -8.6(6) . . . . ?
C25X C24 C25 C26 98.1(6) . . . . ?
P1 C24 C25 C26 -177.4(4) . . . . ?
C24 C25 C26 C27 4.1(10) . . . . ?
C25 C26 C27 C28 0.6(12) . . . . ?
C26 C27 C28 C29 0.4(10) . . . . ?
C27 C28 C29 C24 -5.1(7) . . . . ?
C25 C24 C29 C28 9.1(5) . . . . ?
C29X C24 C29 C28 52.7(5) . . . . ?
C25X C24 C29 C28 -39.6(5) . . . . ?
P1 C24 C29 C28 178.3(3) . . . . ?
C25 C24 C25X C26X -59.2(5) . . . . ?
C29X C24 C25X C26X -4.4(5) . . . . ?
C29 C24 C25X C26X 38.5(5) . . . . ?
P1 C24 C25X C26X -176.3(3) . . . . ?
C24 C25X C26X C27X 3.4(7) . . . . ?
C25X C26X C27X C28X -0.2(10) . . . . ?
C26X C27X C28X C29X -2.0(11) . . . . ?
C25 C24 C29X C28X 35.9(6) . . . . ?
C29 C24 C29X C28X -106.0(7) . . . . ?
C25X C24 C29X C28X 2.4(7) . . . . ?
P1 C24 C29X C28X 171.7(5) . . . . ?
C27X C28X C29X C24 0.7(11) . . . . ?
C24 P1 C30 C31 -29.64(18) . . . . ?
C1 P1 C30 C31 78.06(17) . . . . ?
C24 P1 C30 C35 150.06(14) . . . . ?
C1 P1 C30 C35 -102.23(14) . . . . ?
C35 C30 C31 C32 0.1(3) . . . . ?
P1 C30 C31 C32 179.78(15) . . . . ?
C30 C31 C32 C33 -0.3(3) . . . . ?
C31 C32 C33 C34 0.8(3) . . . . ?
C32 C33 C34 C35 -1.2(3) . . . . ?
C33 C34 C35 C30 1.0(3) . . . . ?
C31 C30 C35 C34 -0.4(3) . . . . ?
P1 C30 C35 C34 179.83(14) . . . . ?
O2 C16 N3 C15 -15.3(2) . . . . ?
O3 C16 N3 C15 165.05(12) . . . . ?
C14 C15 N3 C16 107.97(16) . . . . ?
